data_7715193
loop_
_publ_author_name
'Mohite, Manali A.'
'Sheokand, Sonu'
'Mondal, Dipanjan'
'Balakrishna, Maravanji S.'

_publ_section_title
;
 Catalytic utility of PNN-based Mn<sup>I</sup> pincer complexes in the
 synthesis of quinolines and transfer hydrogenation of carbonyl
 derivatives.
;
_journal_issue 12
_journal_name_full 'Dalton transactions (Cambridge, England : 2003)'
_journal_page_first 5580
_journal_page_last 5591
_journal_paper_doi 10.1039/d4dt00001c
_journal_volume 53
_journal_year 2024
_chemical_formula_moiety 'C30 H24 Mn N5 O3 P, B F4'
_chemical_formula_sum 'C30 H24 B F4 Mn N5 O3 P'
_chemical_formula_weight 675.26
_space_group_crystal_system triclinic
_space_group_IT_number 2
_space_group_name_Hall '-P 1'
_space_group_name_H-M_alt 'P -1'
_atom_sites_solution_hydrogens geom
_atom_sites_solution_primary dual
_audit_creation_date 2023-08-28
_audit_creation_method
;
Olex2 1.5
(compiled 2022.04.07 svn.rca3783a0 for OlexSys, GUI svn.r6498)
;
_audit_update_record
;
2023-10-18 deposited with the CCDC.	2024-02-16 downloaded from the CCDC.
;
_cell_angle_alpha 90.870(2)
_cell_angle_beta 102.085(2)
_cell_angle_gamma 94.427(2)
_cell_formula_units_Z 2
_cell_length_a 8.9264(3)
_cell_length_b 13.0268(3)
_cell_length_c 13.0647(3)
_cell_measurement_reflns_used 8900
_cell_measurement_temperature 293(2)
_cell_measurement_theta_max 24.6730
_cell_measurement_theta_min 2.1940
_cell_volume 1480.33(7)
_computing_cell_refinement 'CrysAlisPro 1.171.41.93a (Rigaku OD, 2020)'
_computing_data_collection 'CrysAlisPro 1.171.41.93a (Rigaku OD, 2020)'
_computing_data_reduction 'CrysAlisPro 1.171.41.93a (Rigaku OD, 2020)'
_computing_molecular_graphics 'Olex2 1.5 (Dolomanov et al., 2009)'
_computing_publication_material 'Olex2 1.5 (Dolomanov et al., 2009)'
_computing_structure_refinement 'SHELXL 2014/7 (Sheldrick, 2015)'
_computing_structure_solution 'SHELXT 2014/4 (Sheldrick, 2014)'
_diffrn_ambient_temperature 293(2)
_diffrn_detector 'CCD plate'
_diffrn_measured_fraction_theta_full 1.000
_diffrn_measured_fraction_theta_max 0.775
_diffrn_measurement_details
;
List of Runs (angles in degrees, time in seconds):

  # Type    Start    End  Width  t~exp~   \w     \q     \k     \f   Frames
#--------------------------------------------------------------------------
  1  \f   -349.73  10.27   0.50    2.00  13.01 -15.82 -31.50    --   720
  2  \w    -68.38   0.12   0.50    2.00    --  -15.82  94.56   1.16  137
  3  \w    -68.38   0.12   0.50    2.00    --  -15.82  94.56 145.16  137
  4  \w   -115.72  16.28   0.50    2.00    --  -15.82 -59.25  20.08  264
  5  \w   -115.72  16.28   0.50    2.00    --  -15.82 -59.25 173.08  264
  6  \w    -68.38   0.12   0.50    2.00    --  -15.82  94.56-142.84  137
  7  \w    -68.38   0.12   0.50    2.00    --  -15.82  94.56  73.16  137
  8  \f    -10.27 349.73   0.50    2.00  75.04 -15.82  31.50    --   720
  9  \w    -76.28   0.22   0.50    2.00    --  -23.73  94.56 -34.84  153
 10  \w   -115.72  16.28   0.50    2.00    --  -15.82 -59.24 -84.92  264
;
_diffrn_measurement_device 'abstract diffractometer'
_diffrn_measurement_device_type 'Saxi-CrysAlisPro-abstract goniometer imported SAXI images'
_diffrn_measurement_method '\w and \f scans'
_diffrn_orient_matrix_type 'CrysAlisPro convention (1999,Acta A55,543-557)'
_diffrn_orient_matrix_UB_11 -0.0352995000
_diffrn_orient_matrix_UB_12 0.0463330000
_diffrn_orient_matrix_UB_13 -0.0132036000
_diffrn_orient_matrix_UB_21 0.0561581000
_diffrn_orient_matrix_UB_22 0.0271660000
_diffrn_orient_matrix_UB_23 0.0396434000
_diffrn_orient_matrix_UB_31 0.0474197000
_diffrn_orient_matrix_UB_32 0.0100422000
_diffrn_orient_matrix_UB_33 -0.0366052000
_diffrn_radiation_monochromator graphite
_diffrn_radiation_probe x-ray
_diffrn_radiation_type 'Mo K\a'
_diffrn_radiation_wavelength 0.71073
_diffrn_reflns_av_R_equivalents 0.0792
_diffrn_reflns_av_unetI/netI 0.0783
_diffrn_reflns_Laue_measured_fraction_full 1.000
_diffrn_reflns_Laue_measured_fraction_max 0.775
_diffrn_reflns_limit_h_max 13
_diffrn_reflns_limit_h_min -13
_diffrn_reflns_limit_k_max 20
_diffrn_reflns_limit_k_min -19
_diffrn_reflns_limit_l_max 20
_diffrn_reflns_limit_l_min -20
_diffrn_reflns_number 62836
_diffrn_reflns_point_group_measured_fraction_full 1.000
_diffrn_reflns_point_group_measured_fraction_max 0.775
_diffrn_reflns_theta_full 25.242
_diffrn_reflns_theta_max 36.032
_diffrn_reflns_theta_min 1.569
_diffrn_source 'fine-focus sealed X-ray tube'
_diffrn_source_type 'Enhance (Mo) X-ray Source'
_exptl_absorpt_coefficient_mu 0.567
_exptl_absorpt_correction_T_max 1.00000
_exptl_absorpt_correction_T_min 0.60438
_exptl_absorpt_correction_type multi-scan
_exptl_absorpt_process_details
;
CrysAlisPro 1.171.41.93a (Rigaku Oxford Diffraction, 2020)
Empirical absorption correction using spherical harmonics,
implemented in SCALE3 ABSPACK scaling algorithm.
;
_exptl_crystal_colour yellow
_exptl_crystal_colour_primary yellow
_exptl_crystal_density_diffrn 1.515
_exptl_crystal_description plate
_exptl_crystal_F_000 688
_exptl_crystal_size_max 0.095
_exptl_crystal_size_mid 0.072
_exptl_crystal_size_min 0.052
_refine_diff_density_max 0.443
_refine_diff_density_min -0.401
_refine_diff_density_rms 0.063
_refine_ls_extinction_method none
_refine_ls_goodness_of_fit_ref 1.038
_refine_ls_hydrogen_treatment constr
_refine_ls_matrix_type full
_refine_ls_number_parameters 407
_refine_ls_number_reflns 10908
_refine_ls_number_restraints 0
_refine_ls_restrained_S_all 1.038
_refine_ls_R_factor_all 0.1192
_refine_ls_R_factor_gt 0.0544
_refine_ls_shift/su_max 0.001
_refine_ls_shift/su_mean 0.000
_refine_ls_structure_factor_coef Fsqd
_refine_ls_weighting_details 'w=1/[\s^2^(Fo^2^)+(0.0420P)^2^+0.5111P] where P=(Fo^2^+2Fc^2^)/3'
_refine_ls_weighting_scheme calc
_refine_ls_wR_factor_gt 0.1107
_refine_ls_wR_factor_ref 0.1357
_reflns_Friedel_coverage 0.000
_reflns_number_gt 6470
_reflns_number_total 10908
_reflns_threshold_expression 'I > 2\s(I)'
_cod_data_source_file d4dt00001c2.cif
_cod_data_source_block msb_mm_mbf4_second_autored
_cod_depositor_comments 'Adding full bibliography for 7715191--7715193.cif.'
_cod_database_code 7715193
_shelx_shelxl_version_number 2014/7
_shelx_space_group_comment
;
The symmetry employed for this shelxl refinement is uniquely defined
by the following loop, which should always be used as a source of
symmetry information in preference to the above space-group names.
They are only intended as comments.
;
_shelx_estimated_absorpt_t_max 0.971
_shelx_estimated_absorpt_t_min 0.948
_olex2_refinement_description
;
1.a Secondary CH2 refined with riding coordinates:
 C7(H7A,H7B)
1.b Aromatic/amide H refined with riding coordinates:
 C4(H4), C2(H2), C3(H3), C21(H21), C9(H9), C27(H27), C15(H15), C13(H13),
 C19(H19), C23(H23), C11(H11), C12(H12), C26(H26), C10(H10), C25(H25), C16(H16),
  C24(H24), C17(H17), C18(H18)
1.c Idealised Me refined as rotating group:
 C6(H6A,H6B,H6C)
;
_olex2_submission_special_instructions 'No special instructions were received'
_oxdiff_exptl_absorpt_empirical_details
;
Empirical correction (ABSPACK) includes:
- Absorption correction using spherical harmonics
- Frame scaling
;
_oxdiff_exptl_absorpt_empirical_full_max 1.705
_oxdiff_exptl_absorpt_empirical_full_min 0.466

loop_
_space_group_symop_operation_xyz
'x, y, z'
'-x, -y, -z'

loop_
_atom_site_label
_atom_site_type_symbol
_atom_site_fract_x
_atom_site_fract_y
_atom_site_fract_z
_atom_site_U_iso_or_equiv
_atom_site_adp_type
_atom_site_occupancy
_atom_site_site_symmetry_order
_atom_site_calc_flag
_atom_site_refinement_flags_posn
_atom_site_refinement_flags_adp
_atom_site_refinement_flags_occupancy
_atom_site_disorder_assembly
_atom_site_disorder_group
Mn1 Mn 0.60978(3) 0.22378(2) 0.10697(2) 0.03276(9) Uani 1 1 d . . . . .
P1 P 0.39071(6) 0.19531(4) 0.17546(4) 0.03398(12) Uani 1 1 d . . . . .
N1 N 0.57239(18) 0.36873(12) 0.16165(12) 0.0329(3) Uani 1 1 d . . . . .
F3 F 0.9872(2) 0.64042(14) 0.24233(13) 0.0773(5) Uani 1 1 d . . . . .
N3 N 0.75812(18) 0.23760(13) 0.24678(12) 0.0354(4) Uani 1 1 d . . . . .
O1 O 0.6716(2) 0.00876(13) 0.07030(15) 0.0626(5) Uani 1 1 d . . . . .
O2 O 0.4143(2) 0.21439(13) -0.10649(12) 0.0558(4) Uani 1 1 d . . . . .
N2 N 0.32670(19) 0.37134(13) 0.05793(13) 0.0386(4) Uani 1 1 d . . . . .
N5 N 0.9331(2) 0.23084(14) 0.38354(13) 0.0414(4) Uani 1 1 d . . . . .
F4 F 1.0880(2) 0.55147(14) 0.38242(13) 0.0848(5) Uani 1 1 d . . . . .
O3 O 0.8654(2) 0.29913(16) 0.00693(15) 0.0686(5) Uani 1 1 d . . . . .
N4 N 0.8482(2) 0.17340(14) 0.30109(13) 0.0397(4) Uani 1 1 d . . . . .
F1 F 1.0739(3) 0.48549(15) 0.22007(15) 0.1031(7) Uani 1 1 d . . . . .
F2 F 1.2386(2) 0.6261(2) 0.27834(18) 0.1146(8) Uani 1 1 d . . . . .
C1 C 0.6832(2) 0.40993(15) 0.24429(15) 0.0356(4) Uani 1 1 d . . . . .
C20 C 0.7844(2) 0.33393(16) 0.29236(16) 0.0380(4) Uani 1 1 d . . . . .
C5 C 0.4515(2) 0.42441(15) 0.12430(15) 0.0347(4) Uani 1 1 d . . . . .
C8 C 0.2822(2) 0.07052(16) 0.17214(16) 0.0372(4) Uani 1 1 d . . . . .
C4 C 0.4561(3) 0.52853(17) 0.15281(17) 0.0434(5) Uani 1 1 d . . . . .
H4 H 0.3782 0.5684 0.1213 0.052 Uiso 1 1 calc R U . . .
C14 C 0.4150(2) 0.24246(17) 0.31061(16) 0.0407(5) Uani 1 1 d . . . . .
C2 C 0.6898(3) 0.51091(16) 0.27810(17) 0.0432(5) Uani 1 1 d . . . . .
H2 H 0.7676 0.5377 0.3330 0.052 Uiso 1 1 calc R U . . .
C30 C 0.7693(3) 0.27122(16) 0.04675(17) 0.0413(5) Uani 1 1 d . . . . .
C7 C 0.2554(2) 0.27757(16) 0.09576(17) 0.0399(5) Uani 1 1 d . . . . .
H7A H 0.1971 0.2370 0.0357 0.048 Uiso 1 1 calc R U . . .
H7B H 0.1834 0.2978 0.1370 0.048 Uiso 1 1 calc R U . . .
C3 C 0.5778(3) 0.57155(17) 0.22852(18) 0.0471(5) Uani 1 1 d . . . . .
H3 H 0.5844 0.6414 0.2461 0.057 Uiso 1 1 calc R U . . .
C21 C 0.8969(3) 0.32916(17) 0.38075(17) 0.0443(5) Uani 1 1 d . . . . .
H21 H 0.9393 0.3825 0.4286 0.053 Uiso 1 1 calc R U . . .
C29 C 0.4854(2) 0.22140(16) -0.02263(17) 0.0389(4) Uani 1 1 d . . . . .
C22 C 1.0395(2) 0.18188(18) 0.46262(17) 0.0437(5) Uani 1 1 d . . . . .
C28 C 0.6465(2) 0.09197(17) 0.08426(16) 0.0404(5) Uani 1 1 d . . . . .
C9 C 0.1229(3) 0.05676(19) 0.1475(2) 0.0522(6) Uani 1 1 d . . . . .
H9 H 0.0655 0.1125 0.1274 0.063 Uiso 1 1 calc R U . . .
C27 C 1.0610(3) 0.2174(2) 0.56517(19) 0.0553(6) Uani 1 1 d . . . . .
H27 H 1.0087 0.2720 0.5824 0.066 Uiso 1 1 calc R U . . .
C15 C 0.3509(3) 0.32981(19) 0.3380(2) 0.0554(6) Uani 1 1 d . . . . .
H15 H 0.2832 0.3625 0.2873 0.067 Uiso 1 1 calc R U . . .
C13 C 0.3629(3) -0.01477(18) 0.2011(2) 0.0526(6) Uani 1 1 d . . . . .
H13 H 0.4698 -0.0076 0.2158 0.063 Uiso 1 1 calc R U . . .
C19 C 0.5150(3) 0.1932(2) 0.38777(18) 0.0562(6) Uani 1 1 d . . . . .
H19 H 0.5579 0.1341 0.3709 0.067 Uiso 1 1 calc R U . . .
C6 C 0.2121(3) 0.43173(19) -0.00614(19) 0.0494(6) Uani 1 1 d . . . . .
H6A H 0.1514 0.4613 0.0375 0.074 Uiso 1 1 calc R U . . .
H6B H 0.1465 0.3877 -0.0594 0.074 Uiso 1 1 calc R U . . .
H6C H 0.2634 0.4857 -0.0384 0.074 Uiso 1 1 calc R U . . .
C23 C 1.1147(3) 0.1015(2) 0.4347(2) 0.0561(6) Uani 1 1 d . . . . .
H23 H 1.0991 0.0790 0.3651 0.067 Uiso 1 1 calc R U . . .
C11 C 0.1308(3) -0.1224(2) 0.1844(2) 0.0612(7) Uani 1 1 d . . . . .
H11 H 0.0800 -0.1865 0.1896 0.073 Uiso 1 1 calc R U . . .
C12 C 0.2880(3) -0.11026(19) 0.2085(2) 0.0594(7) Uani 1 1 d . . . . .
H12 H 0.3442 -0.1662 0.2299 0.071 Uiso 1 1 calc R U . . .
C26 C 1.1615(3) 0.1704(2) 0.6416(2) 0.0674(8) Uani 1 1 d . . . . .
H26 H 1.1782 0.1939 0.7110 0.081 Uiso 1 1 calc R U . . .
C10 C 0.0490(3) -0.0405(2) 0.1527(2) 0.0659(7) Uani 1 1 d . . . . .
H10 H -0.0577 -0.0497 0.1343 0.079 Uiso 1 1 calc R U . . .
C25 C 1.2367(3) 0.0893(3) 0.6155(2) 0.0758(9) Uani 1 1 d . . . . .
H25 H 1.3031 0.0573 0.6675 0.091 Uiso 1 1 calc R U . . .
C16 C 0.3869(4) 0.3689(3) 0.4404(3) 0.0796(9) Uani 1 1 d . . . . .
H16 H 0.3432 0.4273 0.4583 0.095 Uiso 1 1 calc R U . . .
C24 C 1.2145(3) 0.0545(3) 0.5123(3) 0.0739(8) Uani 1 1 d . . . . .
H24 H 1.2665 -0.0003 0.4951 0.089 Uiso 1 1 calc R U . . .
C17 C 0.4869(4) 0.3211(3) 0.5148(2) 0.0867(11) Uani 1 1 d . . . . .
H17 H 0.5128 0.3483 0.5830 0.104 Uiso 1 1 calc R U . . .
C18 C 0.5495(4) 0.2334(3) 0.4900(2) 0.0781(9) Uani 1 1 d . . . . .
H18 H 0.6153 0.2007 0.5417 0.094 Uiso 1 1 calc R U . . .
B1 B 1.0991(4) 0.5746(3) 0.2812(3) 0.0602(8) Uani 1 1 d . . . . .

loop_
_atom_site_aniso_label
_atom_site_aniso_U_11
_atom_site_aniso_U_22
_atom_site_aniso_U_33
_atom_site_aniso_U_23
_atom_site_aniso_U_13
_atom_site_aniso_U_12
Mn1 0.03172(16) 0.03295(16) 0.03139(16) 0.00017(12) 0.00162(12) 0.00288(12)
P1 0.0325(3) 0.0344(3) 0.0329(3) 0.0029(2) 0.0026(2) 0.0011(2)
N1 0.0323(8) 0.0315(8) 0.0340(8) 0.0033(6) 0.0047(7) 0.0024(6)
F3 0.0784(11) 0.0754(11) 0.0744(11) 0.0038(9) 0.0066(9) 0.0093(9)
N3 0.0324(8) 0.0366(9) 0.0346(9) 0.0013(7) 0.0006(7) 0.0044(7)
O1 0.0665(12) 0.0409(9) 0.0765(13) -0.0071(8) 0.0032(10) 0.0142(8)
O2 0.0665(11) 0.0576(10) 0.0353(8) 0.0014(7) -0.0082(8) 0.0079(8)
N2 0.0343(9) 0.0391(9) 0.0402(9) 0.0082(7) 0.0013(7) 0.0070(7)
N5 0.0396(10) 0.0422(10) 0.0367(9) 0.0010(7) -0.0046(7) 0.0031(8)
F4 0.1126(15) 0.0831(12) 0.0584(10) 0.0066(9) 0.0147(10) 0.0148(11)
O3 0.0547(11) 0.0812(14) 0.0740(13) -0.0012(10) 0.0278(10) -0.0065(10)
N4 0.0377(9) 0.0397(9) 0.0379(9) 0.0006(7) -0.0013(7) 0.0050(7)
F1 0.1432(19) 0.0816(13) 0.0845(13) -0.0237(11) 0.0206(13) 0.0235(13)
F2 0.0646(12) 0.158(2) 0.1202(17) -0.0149(15) 0.0281(12) -0.0147(13)
C1 0.0360(10) 0.0332(10) 0.0358(10) 0.0010(8) 0.0045(8) 0.0003(8)
C20 0.0362(10) 0.0350(10) 0.0392(11) 0.0004(8) 0.0013(8) -0.0008(8)
C5 0.0363(10) 0.0347(10) 0.0348(10) 0.0069(8) 0.0097(8) 0.0054(8)
C8 0.0384(11) 0.0364(10) 0.0350(10) 0.0012(8) 0.0052(8) -0.0007(8)
C4 0.0490(13) 0.0376(11) 0.0457(12) 0.0070(9) 0.0118(10) 0.0115(9)
C14 0.0402(11) 0.0447(12) 0.0369(11) -0.0005(9) 0.0108(9) -0.0051(9)
C2 0.0449(12) 0.0374(11) 0.0431(12) -0.0023(9) 0.0016(9) -0.0015(9)
C30 0.0401(11) 0.0394(11) 0.0423(12) -0.0026(9) 0.0055(9) 0.0004(9)
C7 0.0310(10) 0.0417(11) 0.0444(11) 0.0071(9) 0.0016(9) 0.0029(8)
C3 0.0610(15) 0.0310(11) 0.0497(13) -0.0009(9) 0.0128(11) 0.0041(10)
C21 0.0443(12) 0.0396(12) 0.0417(12) -0.0031(9) -0.0054(9) -0.0011(9)
C29 0.0406(11) 0.0351(11) 0.0408(11) 0.0036(8) 0.0067(9) 0.0056(8)
C22 0.0371(11) 0.0475(13) 0.0419(12) 0.0090(10) -0.0022(9) 0.0029(9)
C28 0.0352(11) 0.0432(12) 0.0390(11) -0.0031(9) -0.0009(9) 0.0032(9)
C9 0.0388(12) 0.0471(13) 0.0682(16) 0.0030(11) 0.0064(11) 0.0020(10)
C27 0.0539(14) 0.0627(16) 0.0436(13) 0.0021(11) -0.0034(11) 0.0074(12)
C15 0.0663(16) 0.0503(14) 0.0532(14) -0.0040(11) 0.0225(13) -0.0001(12)
C13 0.0441(13) 0.0453(13) 0.0673(16) 0.0115(11) 0.0076(11) 0.0061(10)
C19 0.0562(15) 0.0723(17) 0.0379(12) 0.0050(11) 0.0050(11) 0.0047(13)
C6 0.0422(12) 0.0522(14) 0.0506(13) 0.0152(11) -0.0013(10) 0.0114(10)
C23 0.0535(15) 0.0621(16) 0.0510(14) 0.0070(12) 0.0031(11) 0.0146(12)
C11 0.0704(18) 0.0410(13) 0.0744(18) -0.0017(12) 0.0262(15) -0.0120(12)
C12 0.0685(17) 0.0396(13) 0.0736(18) 0.0114(12) 0.0205(14) 0.0084(12)
C26 0.0637(17) 0.084(2) 0.0439(14) 0.0130(14) -0.0113(12) 0.0007(15)
C10 0.0422(13) 0.0562(16) 0.096(2) 0.0029(15) 0.0112(14) -0.0101(12)
C25 0.0572(17) 0.092(2) 0.0682(19) 0.0326(17) -0.0144(14) 0.0135(16)
C16 0.103(3) 0.075(2) 0.066(2) -0.0202(16) 0.0366(19) -0.0046(19)
C24 0.0632(18) 0.080(2) 0.078(2) 0.0208(17) 0.0029(15) 0.0288(15)
C17 0.098(3) 0.112(3) 0.0479(17) -0.0270(18) 0.0235(18) -0.020(2)
C18 0.073(2) 0.119(3) 0.0369(14) 0.0036(16) 0.0036(13) 0.0012(19)
B1 0.0546(18) 0.070(2) 0.0558(18) -0.0059(15) 0.0102(14) 0.0060(15)

loop_
_atom_type_symbol
_atom_type_description
_atom_type_scat_dispersion_real
_atom_type_scat_dispersion_imag
_atom_type_scat_source
C C 0.0033 0.0016 'International Tables Vol C Tables 4.2.6.8 and 6.1.1.4'
H H 0.0000 0.0000 'International Tables Vol C Tables 4.2.6.8 and 6.1.1.4'
B B 0.0013 0.0007 'International Tables Vol C Tables 4.2.6.8 and 6.1.1.4'
F F 0.0171 0.0103 'International Tables Vol C Tables 4.2.6.8 and 6.1.1.4'
Mn Mn 0.3368 0.7283 'International Tables Vol C Tables 4.2.6.8 and 6.1.1.4'
N N 0.0061 0.0033 'International Tables Vol C Tables 4.2.6.8 and 6.1.1.4'
O O 0.0106 0.0060 'International Tables Vol C Tables 4.2.6.8 and 6.1.1.4'
P P 0.1023 0.0942 'International Tables Vol C Tables 4.2.6.8 and 6.1.1.4'

loop_
_geom_angle_atom_site_label_1
_geom_angle_atom_site_label_2
_geom_angle_atom_site_label_3
_geom_angle
_geom_angle_site_symmetry_1
_geom_angle_site_symmetry_3
_geom_angle_publ_flag
N1 Mn1 P1 75.64(5) . . ?
N3 Mn1 P1 95.51(5) . . ?
N3 Mn1 N1 77.77(7) . . ?
C30 Mn1 P1 168.76(7) . . ?
C30 Mn1 N1 94.70(8) . . ?
C30 Mn1 N3 87.90(8) . . ?
C29 Mn1 P1 88.15(7) . . ?
C29 Mn1 N1 99.72(8) . . ?
C29 Mn1 N3 174.86(8) . . ?
C29 Mn1 C30 87.84(9) . . ?
C28 Mn1 P1 99.35(7) . . ?
C28 Mn1 N1 169.56(8) . . ?
C28 Mn1 N3 93.79(8) . . ?
C28 Mn1 C30 91.09(10) . . ?
C28 Mn1 C29 89.16(9) . . ?
C8 P1 Mn1 124.07(7) . . ?
C8 P1 C14 104.06(9) . . ?
C8 P1 C7 104.59(9) . . ?
C14 P1 Mn1 113.82(7) . . ?
C14 P1 C7 106.02(11) . . ?
C7 P1 Mn1 102.67(7) . . ?
C1 N1 Mn1 115.12(13) . . ?
C5 N1 Mn1 126.73(13) . . ?
C5 N1 C1 118.15(17) . . ?
N4 N3 Mn1 132.77(14) . . ?
N4 N3 C20 110.98(16) . . ?
C20 N3 Mn1 115.93(13) . . ?
C5 N2 C7 118.43(16) . . ?
C5 N2 C6 117.95(17) . . ?
C6 N2 C7 111.98(16) . . ?
N4 N5 C22 119.35(18) . . ?
C21 N5 N4 111.75(17) . . ?
C21 N5 C22 128.81(19) . . ?
N3 N4 N5 105.01(16) . . ?
N1 C1 C20 112.25(17) . . ?
N1 C1 C2 122.30(19) . . ?
C2 C1 C20 125.39(19) . . ?
N3 C20 C1 116.16(17) . . ?
N3 C20 C21 107.01(18) . . ?
C21 C20 C1 136.5(2) . . ?
N1 C5 N2 115.91(17) . . ?
N1 C5 C4 120.55(19) . . ?
N2 C5 C4 123.54(19) . . ?
C9 C8 P1 123.75(17) . . ?
C13 C8 P1 118.17(16) . . ?
C13 C8 C9 118.0(2) . . ?
C5 C4 H4 120.4 . . ?
C3 C4 C5 119.1(2) . . ?
C3 C4 H4 120.4 . . ?
C15 C14 P1 122.94(19) . . ?
C15 C14 C19 119.2(2) . . ?
C19 C14 P1 117.54(18) . . ?
C1 C2 H2 120.9 . . ?
C1 C2 C3 118.3(2) . . ?
C3 C2 H2 120.9 . . ?
O3 C30 Mn1 178.0(2) . . ?
P1 C7 H7A 108.5 . . ?
P1 C7 H7B 108.5 . . ?
N2 C7 P1 115.23(14) . . ?
N2 C7 H7A 108.5 . . ?
N2 C7 H7B 108.5 . . ?
H7A C7 H7B 107.5 . . ?
C4 C3 H3 119.9 . . ?
C2 C3 C4 120.1(2) . . ?
C2 C3 H3 119.9 . . ?
N5 C21 C20 105.25(19) . . ?
N5 C21 H21 127.4 . . ?
C20 C21 H21 127.4 . . ?
O2 C29 Mn1 174.63(19) . . ?
C27 C22 N5 118.4(2) . . ?
C23 C22 N5 119.7(2) . . ?
C23 C22 C27 122.0(2) . . ?
O1 C28 Mn1 179.2(2) . . ?
C8 C9 H9 120.0 . . ?
C8 C9 C10 120.0(2) . . ?
C10 C9 H9 120.0 . . ?
C22 C27 H27 120.6 . . ?
C26 C27 C22 118.8(3) . . ?
C26 C27 H27 120.6 . . ?
C14 C15 H15 119.7 . . ?
C14 C15 C16 120.5(3) . . ?
C16 C15 H15 119.7 . . ?
C8 C13 H13 119.3 . . ?
C12 C13 C8 121.4(2) . . ?
C12 C13 H13 119.3 . . ?
C14 C19 H19 120.3 . . ?
C18 C19 C14 119.4(3) . . ?
C18 C19 H19 120.3 . . ?
N2 C6 H6A 109.5 . . ?
N2 C6 H6B 109.5 . . ?
N2 C6 H6C 109.5 . . ?
H6A C6 H6B 109.5 . . ?
H6A C6 H6C 109.5 . . ?
H6B C6 H6C 109.5 . . ?
C22 C23 H23 120.7 . . ?
C22 C23 C24 118.7(3) . . ?
C24 C23 H23 120.7 . . ?
C12 C11 H11 120.0 . . ?
C10 C11 H11 120.0 . . ?
C10 C11 C12 119.9(2) . . ?
C13 C12 H12 120.1 . . ?
C11 C12 C13 119.8(2) . . ?
C11 C12 H12 120.1 . . ?
C27 C26 H26 119.9 . . ?
C25 C26 C27 120.2(3) . . ?
C25 C26 H26 119.9 . . ?
C9 C10 H10 119.6 . . ?
C11 C10 C9 120.9(2) . . ?
C11 C10 H10 119.6 . . ?
C26 C25 H25 119.7 . . ?
C26 C25 C24 120.5(3) . . ?
C24 C25 H25 119.7 . . ?
C15 C16 H16 120.1 . . ?
C17 C16 C15 119.8(3) . . ?
C17 C16 H16 120.1 . . ?
C23 C24 H24 120.1 . . ?
C25 C24 C23 119.8(3) . . ?
C25 C24 H24 120.1 . . ?
C16 C17 H17 119.6 . . ?
C16 C17 C18 120.7(3) . . ?
C18 C17 H17 119.6 . . ?
C19 C18 H18 119.8 . . ?
C17 C18 C19 120.3(3) . . ?
C17 C18 H18 119.8 . . ?
F4 B1 F3 108.3(2) . . ?
F1 B1 F3 109.3(3) . . ?
F1 B1 F4 109.5(3) . . ?
F1 B1 F2 111.4(3) . . ?
F2 B1 F3 106.7(3) . . ?
F2 B1 F4 111.5(3) . . ?

loop_
_geom_bond_atom_site_label_1
_geom_bond_atom_site_label_2
_geom_bond_distance
_geom_bond_site_symmetry_2
_geom_bond_publ_flag
Mn1 P1 2.3223(6) . ?
Mn1 N1 2.0842(16) . ?
Mn1 N3 2.0157(16) . ?
Mn1 C30 1.838(2) . ?
Mn1 C29 1.818(2) . ?
Mn1 C28 1.804(2) . ?
P1 C8 1.822(2) . ?
P1 C14 1.824(2) . ?
P1 C7 1.843(2) . ?
N1 C1 1.373(2) . ?
N1 C5 1.357(2) . ?
F3 B1 1.387(4) . ?
N3 N4 1.316(2) . ?
N3 C20 1.363(3) . ?
O1 C28 1.143(3) . ?
O2 C29 1.144(2) . ?
N2 C5 1.389(3) . ?
N2 C7 1.473(3) . ?
N2 C6 1.467(3) . ?
N5 N4 1.357(2) . ?
N5 C21 1.344(3) . ?
N5 C22 1.442(3) . ?
F4 B1 1.383(4) . ?
O3 C30 1.133(3) . ?
F1 B1 1.375(4) . ?
F2 B1 1.376(4) . ?
C1 C20 1.453(3) . ?
C1 C2 1.374(3) . ?
C20 C21 1.368(3) . ?
C5 C4 1.396(3) . ?
C8 C9 1.387(3) . ?
C8 C13 1.385(3) . ?
C4 H4 0.9300 . ?
C4 C3 1.383(3) . ?
C14 C15 1.387(3) . ?
C14 C19 1.398(3) . ?
C2 H2 0.9300 . ?
C2 C3 1.382(3) . ?
C7 H7A 0.9700 . ?
C7 H7B 0.9700 . ?
C3 H3 0.9300 . ?
C21 H21 0.9300 . ?
C22 C27 1.380(3) . ?
C22 C23 1.371(3) . ?
C9 H9 0.9300 . ?
C9 C10 1.393(3) . ?
C27 H27 0.9300 . ?
C27 C26 1.380(3) . ?
C15 H15 0.9300 . ?
C15 C16 1.387(4) . ?
C13 H13 0.9300 . ?
C13 C12 1.381(3) . ?
C19 H19 0.9300 . ?
C19 C18 1.390(4) . ?
C6 H6A 0.9600 . ?
C6 H6B 0.9600 . ?
C6 H6C 0.9600 . ?
C23 H23 0.9300 . ?
C23 C24 1.386(4) . ?
C11 H11 0.9300 . ?
C11 C12 1.368(4) . ?
C11 C10 1.359(4) . ?
C12 H12 0.9300 . ?
C26 H26 0.9300 . ?
C26 C25 1.371(4) . ?
C10 H10 0.9300 . ?
C25 H25 0.9300 . ?
C25 C24 1.385(4) . ?
C16 H16 0.9300 . ?
C16 C17 1.368(5) . ?
C24 H24 0.9300 . ?
C17 H17 0.9300 . ?
C17 C18 1.374(5) . ?
C18 H18 0.9300 . ?

loop_
_geom_torsion_atom_site_label_1
_geom_torsion_atom_site_label_2
_geom_torsion_atom_site_label_3
_geom_torsion_atom_site_label_4
_geom_torsion
_geom_torsion_site_symmetry_1
_geom_torsion_site_symmetry_2
_geom_torsion_site_symmetry_3
_geom_torsion_site_symmetry_4
_geom_torsion_publ_flag
Mn1 P1 C8 C9 -137.00(17) . . . . ?
Mn1 P1 C8 C13 46.4(2) . . . . ?
Mn1 P1 C14 C15 106.57(18) . . . . ?
Mn1 P1 C14 C19 -67.14(18) . . . . ?
Mn1 P1 C7 N2 -30.68(17) . . . . ?
Mn1 N1 C1 C20 -13.7(2) . . . . ?
Mn1 N1 C1 C2 168.86(16) . . . . ?
Mn1 N1 C5 N2 13.8(2) . . . . ?
Mn1 N1 C5 C4 -166.42(14) . . . . ?
Mn1 N3 N4 N5 173.38(14) . . . . ?
Mn1 N3 C20 C1 10.4(2) . . . . ?
Mn1 N3 C20 C21 -174.77(14) . . . . ?
P1 C8 C9 C10 -176.3(2) . . . . ?
P1 C8 C13 C12 174.8(2) . . . . ?
P1 C14 C15 C16 -172.8(2) . . . . ?
P1 C14 C19 C18 173.2(2) . . . . ?
N1 C1 C20 N3 2.4(3) . . . . ?
N1 C1 C20 C21 -170.3(2) . . . . ?
N1 C1 C2 C3 1.9(3) . . . . ?
N1 C5 C4 C3 -7.1(3) . . . . ?
N3 C20 C21 N5 0.3(2) . . . . ?
N2 C5 C4 C3 172.69(19) . . . . ?
N5 C22 C27 C26 179.4(2) . . . . ?
N5 C22 C23 C24 -178.9(2) . . . . ?
N4 N3 C20 C1 -175.19(16) . . . . ?
N4 N3 C20 C21 -0.4(2) . . . . ?
N4 N5 C21 C20 -0.2(2) . . . . ?
N4 N5 C22 C27 -145.3(2) . . . . ?
N4 N5 C22 C23 34.0(3) . . . . ?
C1 N1 C5 N2 -165.95(17) . . . . ?
C1 N1 C5 C4 13.9(3) . . . . ?
C1 C20 C21 N5 173.5(2) . . . . ?
C1 C2 C3 C4 5.2(3) . . . . ?
C20 N3 N4 N5 0.3(2) . . . . ?
C20 C1 C2 C3 -175.2(2) . . . . ?
C5 N1 C1 C20 166.04(16) . . . . ?
C5 N1 C1 C2 -11.4(3) . . . . ?
C5 N2 C7 P1 -38.4(2) . . . . ?
C5 C4 C3 C2 -2.7(3) . . . . ?
C8 P1 C14 C15 -115.53(19) . . . . ?
C8 P1 C14 C19 70.76(19) . . . . ?
C8 P1 C7 N2 -161.36(16) . . . . ?
C8 C9 C10 C11 1.7(4) . . . . ?
C8 C13 C12 C11 1.7(4) . . . . ?
C14 P1 C8 C9 90.8(2) . . . . ?
C14 P1 C8 C13 -85.81(19) . . . . ?
C14 P1 C7 N2 89.01(17) . . . . ?
C14 C15 C16 C17 0.3(4) . . . . ?
C14 C19 C18 C17 -0.5(4) . . . . ?
C2 C1 C20 N3 179.77(19) . . . . ?
C2 C1 C20 C21 7.0(4) . . . . ?
C7 P1 C8 C9 -20.3(2) . . . . ?
C7 P1 C8 C13 163.15(18) . . . . ?
C7 P1 C14 C15 -5.5(2) . . . . ?
C7 P1 C14 C19 -179.24(17) . . . . ?
C7 N2 C5 N1 55.7(2) . . . . ?
C7 N2 C5 C4 -124.1(2) . . . . ?
C21 N5 N4 N3 -0.1(2) . . . . ?
C21 N5 C22 C27 30.8(3) . . . . ?
C21 N5 C22 C23 -149.8(2) . . . . ?
C22 N5 N4 N3 176.74(17) . . . . ?
C22 N5 C21 C20 -176.6(2) . . . . ?
C22 C27 C26 C25 -0.7(4) . . . . ?
C22 C23 C24 C25 -0.2(4) . . . . ?
C9 C8 C13 C12 -2.0(4) . . . . ?
C27 C22 C23 C24 0.4(4) . . . . ?
C27 C26 C25 C24 0.9(5) . . . . ?
C15 C14 C19 C18 -0.8(4) . . . . ?
C15 C16 C17 C18 -1.5(5) . . . . ?
C13 C8 C9 C10 0.3(4) . . . . ?
C19 C14 C15 C16 0.9(4) . . . . ?
C6 N2 C5 N1 -163.99(18) . . . . ?
C6 N2 C5 C4 16.2(3) . . . . ?
C6 N2 C7 P1 179.08(16) . . . . ?
C23 C22 C27 C26 0.1(4) . . . . ?
C12 C11 C10 C9 -2.0(4) . . . . ?
C26 C25 C24 C23 -0.5(5) . . . . ?
C10 C11 C12 C13 0.3(4) . . . . ?
C16 C17 C18 C19 1.6(5) . . . . ?
